data_7105657
loop_
_publ_author_name
'Wang, Hong-Bo'
'Mudraboyina, Bhanu P.'
'Li, Jiaxin'
'Wisner, James A.'

_publ_section_title
;
 Minimal complementary hydrogen-bonded double helices.
;
_journal_issue 39
_journal_name_full 'Chemical communications (Cambridge, England)'
_journal_page_first 7343
_journal_page_last 7345
_journal_paper_doi 10.1039/c0cc02475a
_journal_volume 46
_journal_year 2010
_chemical_formula_moiety 'C22 H19 N3 O2 S'
_chemical_formula_sum 'C22 H19 N3 O2 S'
_chemical_formula_weight 389.46
_chemical_name_systematic
;
?
;
_space_group_IT_number 15
_symmetry_cell_setting monoclinic
_symmetry_space_group_name_Hall '-C 2yc'
_symmetry_space_group_name_H-M 'C 1 2/c 1'
_atom_sites_solution_hydrogens geom
_atom_sites_solution_primary direct
_atom_sites_solution_secondary difmap
_audit_creation_method SHELXL-97
_cell_angle_alpha 90.00
_cell_angle_beta 92.11(3)
_cell_angle_gamma 90.00
_cell_formula_units_Z 4
_cell_length_a 27.937(6)
_cell_length_b 6.7394(13)
_cell_length_c 9.871(2)
_cell_measurement_reflns_used 14980
_cell_measurement_temperature 150(2)
_cell_measurement_theta_max 25.03
_cell_measurement_theta_min 2.04
_cell_volume 1857.2(7)
_computing_cell_refinement 'DENZO-SMN (Otwinowski & Minor, 1997)'
_computing_data_collection 'COLLECT (Nonius, 1997-2001)'
_computing_data_reduction DENZO-SMN
_computing_molecular_graphics 'SHELXTL/PC (Sheldrick, 2001)'
_computing_publication_material SHELXTL/PC
_computing_structure_refinement 'SHELXL-97 (Sheldrick, 1997)'
_computing_structure_solution 'SHELXS-97 (Sheldrick, 1997)'
_diffrn_ambient_temperature 150(2)
_diffrn_measured_fraction_theta_full 0.968
_diffrn_measured_fraction_theta_max 0.968
_diffrn_measurement_device_type 'Nonius Kappa-CCD'
_diffrn_measurement_method '\f scans, and \w scans with \k offsets'
_diffrn_radiation_monochromator graphite
_diffrn_radiation_source 'fine-focus sealed tube'
_diffrn_radiation_type MoK\a
_diffrn_radiation_wavelength 0.71073
_diffrn_reflns_av_R_equivalents 0.054
_diffrn_reflns_av_sigmaI/netI 0.0490
_diffrn_reflns_limit_h_max 33
_diffrn_reflns_limit_h_min -33
_diffrn_reflns_limit_k_max 8
_diffrn_reflns_limit_k_min -7
_diffrn_reflns_limit_l_max 11
_diffrn_reflns_limit_l_min -10
_diffrn_reflns_number 6382
_diffrn_reflns_theta_full 25.43
_diffrn_reflns_theta_max 25.43
_diffrn_reflns_theta_min 2.92
_diffrn_standards_number 0
_exptl_absorpt_coefficient_mu 0.198
_exptl_absorpt_correction_T_max 0.9853
_exptl_absorpt_correction_T_min 0.9074
_exptl_absorpt_correction_type multi-scan
_exptl_absorpt_process_details 'DENZO-SMN (Otwinowski & Minor, 1997)'
_exptl_crystal_colour orange
_exptl_crystal_density_diffrn 1.393
_exptl_crystal_density_method 'not measured'
_exptl_crystal_description petal
_exptl_crystal_F_000 816
_exptl_crystal_size_max 0.50
_exptl_crystal_size_mid 0.18
_exptl_crystal_size_min 0.08
_refine_diff_density_max 0.245
_refine_diff_density_min -0.387
_refine_diff_density_rms 0.059
_refine_ls_extinction_method none
_refine_ls_goodness_of_fit_ref 1.031
_refine_ls_hydrogen_treatment constr
_refine_ls_matrix_type full
_refine_ls_number_parameters 129
_refine_ls_number_reflns 1657
_refine_ls_number_restraints 0
_refine_ls_restrained_S_all 1.031
_refine_ls_R_factor_all 0.0637
_refine_ls_R_factor_gt 0.0482
_refine_ls_shift/su_max 0.000
_refine_ls_shift/su_mean 0.000
_refine_ls_structure_factor_coef Fsqd
_refine_ls_weighting_details 'calc w=1/[\s^2^(Fo^2^)+(0.0665P)^2^+2.2606P] where P=(Fo^2^+2Fc^2^)/3'
_refine_ls_weighting_scheme calc
_refine_ls_wR_factor_gt 0.1179
_refine_ls_wR_factor_ref 0.1289
_reflns_number_gt 1339
_reflns_number_total 1657
_reflns_threshold_expression I>2\s(I)
_cod_data_source_file C0CC02475A.TXT
_cod_data_source_block 08125b
_cod_depositor_comments
;
The following automatic conversions were performed:
'_symmetry_cell_setting' value 'Monoclinic' changed to 'monoclinic'
according to '/home/saulius/struct/CIF-dictionaries/cif_core.dic'
dictionary named 'cif_core.dic' version 2.4.1 from 2010-06-29.

Automatic conversion script
Id: cif_fix_enum 1527 2010-12-29 10:47:43Z saulius 

 Adding full bibliography for 7105656--7105657.cif.
;
_cod_original_cell_volume 1857.3(6)
_cod_original_sg_symbol_H-M 'C 2/c'
_cod_database_code 7105657

loop_
_symmetry_equiv_pos_as_xyz
'x, y, z'
'-x, y, -z+1/2'
'x+1/2, y+1/2, z'
'-x+1/2, y+1/2, -z+1/2'
'-x, -y, -z'
'x, -y, z-1/2'
'-x+1/2, -y+1/2, -z'
'x+1/2, -y+1/2, z-1/2'

loop_
_atom_site_label
_atom_site_type_symbol
_atom_site_fract_x
_atom_site_fract_y
_atom_site_fract_z
_atom_site_U_iso_or_equiv
_atom_site_adp_type
_atom_site_occupancy
_atom_site_symmetry_multiplicity
_atom_site_calc_flag
_atom_site_refinement_flags
_atom_site_disorder_assembly
_atom_site_disorder_group
O1 O 0.48221(6) 0.0183(2) 0.63795(16) 0.0337(4) Uani 1 1 d . . .
S2 S 0.5000 0.14016(11) 0.7500 0.0271(3) Uani 1 2 d S . .
C3 C 0.45680(8) 0.2983(3) 0.8003(2) 0.0320(6) Uani 1 1 d . . .
H3A H 0.4286 0.2427 0.8356 0.038 Uiso 1 1 calc R . .
C4 C 0.45995(8) 0.4989(3) 0.7934(2) 0.0285(5) Uani 1 1 d . . .
N5 N 0.5000 0.5943(4) 0.7500 0.0333(7) Uani 1 2 d S . .
H5A H 0.5000 0.7249 0.7500 0.040 Uiso 1 2 calc SR . .
C6 C 0.41954(8) 0.6213(3) 0.8333(2) 0.0272(5) Uani 1 1 d . . .
N7 N 0.42611(6) 0.7914(3) 0.91146(19) 0.0287(5) Uani 1 1 d . . .
H7A H 0.4539 0.8389 0.9411 0.034 Uiso 1 1 calc R . .
C8 C 0.38208(8) 0.8732(3) 0.9349(2) 0.0274(5) Uani 1 1 d . . .
C9 C 0.34729(8) 0.7545(3) 0.8668(2) 0.0285(5) Uani 1 1 d . . .
C10 C 0.37149(8) 0.5939(3) 0.8033(2) 0.0283(5) Uani 1 1 d . . .
C11 C 0.34786(9) 0.4337(4) 0.7193(3) 0.0394(6) Uani 1 1 d . . .
H11A H 0.3694 0.3916 0.6486 0.059 Uiso 1 1 calc R . .
H11B H 0.3180 0.4846 0.6771 0.059 Uiso 1 1 calc R . .
H11C H 0.3407 0.3203 0.7773 0.059 Uiso 1 1 calc R . .
C12 C 0.37044(8) 1.0371(4) 1.0123(2) 0.0327(6) Uani 1 1 d . . .
H12A H 0.3943 1.1132 1.0595 0.039 Uiso 1 1 calc R . .
C13 C 0.32236(9) 1.0840(4) 1.0172(3) 0.0391(6) Uani 1 1 d . . .
H13A H 0.3130 1.1950 1.0693 0.047 Uiso 1 1 calc R . .
C14 C 0.28728(9) 0.9732(4) 0.9478(3) 0.0397(6) Uani 1 1 d . . .
H14A H 0.2547 1.0123 0.9517 0.048 Uiso 1 1 calc R . .
C15 C 0.29880(8) 0.8081(4) 0.8736(2) 0.0344(6) Uani 1 1 d . . .
H15A H 0.2745 0.7321 0.8279 0.041 Uiso 1 1 calc R . .

loop_
_atom_site_aniso_label
_atom_site_aniso_U_11
_atom_site_aniso_U_22
_atom_site_aniso_U_33
_atom_site_aniso_U_23
_atom_site_aniso_U_13
_atom_site_aniso_U_12
O1 0.0345(9) 0.0285(9) 0.0377(10) -0.0053(7) -0.0034(7) 0.0022(7)
S2 0.0276(4) 0.0198(4) 0.0341(5) 0.000 0.0021(3) 0.000
C3 0.0275(12) 0.0238(12) 0.0455(15) 0.0002(10) 0.0095(10) -0.0015(10)
C4 0.0257(12) 0.0270(12) 0.0328(13) -0.0020(9) 0.0020(9) -0.0005(10)
N5 0.0269(14) 0.0175(13) 0.0561(19) 0.000 0.0089(13) 0.000
C6 0.0290(12) 0.0201(12) 0.0326(12) 0.0004(9) 0.0040(9) 0.0004(10)
N7 0.0226(10) 0.0235(10) 0.0398(11) -0.0034(9) 0.0004(8) -0.0003(8)
C8 0.0271(12) 0.0263(12) 0.0291(12) 0.0038(10) 0.0043(9) 0.0024(10)
C9 0.0281(12) 0.0279(13) 0.0295(12) 0.0041(10) 0.0024(9) 0.0002(10)
C10 0.0284(12) 0.0258(12) 0.0307(12) -0.0009(10) 0.0020(9) -0.0011(10)
C11 0.0376(14) 0.0337(14) 0.0464(15) -0.0064(12) -0.0047(11) -0.0041(12)
C12 0.0315(13) 0.0314(13) 0.0354(13) -0.0037(11) 0.0022(10) 0.0022(11)
C13 0.0403(15) 0.0372(14) 0.0404(15) -0.0022(12) 0.0083(11) 0.0076(12)
C14 0.0271(13) 0.0475(16) 0.0448(15) -0.0005(13) 0.0051(11) 0.0096(12)
C15 0.0260(12) 0.0403(14) 0.0368(13) 0.0009(11) 0.0005(10) -0.0001(11)

loop_
_atom_type_symbol
_atom_type_description
_atom_type_scat_dispersion_real
_atom_type_scat_dispersion_imag
_atom_type_scat_source
C C 0.0033 0.0016 'International Tables Vol C Tables 4.2.6.8 and 6.1.1.4'
H H 0.0000 0.0000 'International Tables Vol C Tables 4.2.6.8 and 6.1.1.4'
N N 0.0061 0.0033 'International Tables Vol C Tables 4.2.6.8 and 6.1.1.4'
O O 0.0106 0.0060 'International Tables Vol C Tables 4.2.6.8 and 6.1.1.4'
S S 0.1246 0.1234 'International Tables Vol C Tables 4.2.6.8 and 6.1.1.4'

loop_
_geom_angle_atom_site_label_1
_geom_angle_atom_site_label_2
_geom_angle_atom_site_label_3
_geom_angle
_geom_angle_site_symmetry_1
_geom_angle_site_symmetry_3
_geom_angle_publ_flag
O1 S2 O1 111.06(14) 2_656 . ?
O1 S2 C3 110.55(10) 2_656 2_656 ?
O1 S2 C3 111.07(11) . 2_656 ?
O1 S2 C3 111.07(11) 2_656 . ?
O1 S2 C3 110.55(10) . . ?
C3 S2 C3 102.24(16) 2_656 . ?
C4 C3 S2 124.25(18) . . ?
C4 C3 H3A 117.9 . . ?
S2 C3 H3A 117.9 . . ?
C3 C4 N5 122.5(2) . . ?
C3 C4 C6 119.7(2) . . ?
N5 C4 C6 117.7(2) . . ?
C4 N5 C4 124.2(3) . 2_656 ?
C4 N5 H5A 117.9 . . ?
C4 N5 H5A 117.9 2_656 . ?
C10 C6 N7 109.8(2) . . ?
C10 C6 C4 128.5(2) . . ?
N7 C6 C4 121.78(19) . . ?
C8 N7 C6 108.86(18) . . ?
C8 N7 H7A 125.6 . . ?
C6 N7 H7A 125.6 . . ?
N7 C8 C12 129.8(2) . . ?
N7 C8 C9 107.30(19) . . ?
C12 C8 C9 122.8(2) . . ?
C15 C9 C8 118.7(2) . . ?
C15 C9 C10 133.3(2) . . ?
C8 C9 C10 108.00(19) . . ?
C6 C10 C9 106.1(2) . . ?
C6 C10 C11 128.4(2) . . ?
C9 C10 C11 125.5(2) . . ?
C10 C11 H11A 109.5 . . ?
C10 C11 H11B 109.5 . . ?
H11A C11 H11B 109.5 . . ?
C10 C11 H11C 109.5 . . ?
H11A C11 H11C 109.5 . . ?
H11B C11 H11C 109.5 . . ?
C13 C12 C8 116.7(2) . . ?
C13 C12 H12A 121.7 . . ?
C8 C12 H12A 121.7 . . ?
C12 C13 C14 121.8(2) . . ?
C12 C13 H13A 119.1 . . ?
C14 C13 H13A 119.1 . . ?
C15 C14 C13 121.4(2) . . ?
C15 C14 H14A 119.3 . . ?
C13 C14 H14A 119.3 . . ?
C14 C15 C9 118.5(2) . . ?
C14 C15 H15A 120.7 . . ?
C9 C15 H15A 120.7 . . ?

loop_
_geom_bond_atom_site_label_1
_geom_bond_atom_site_label_2
_geom_bond_distance
_geom_bond_site_symmetry_2
_geom_bond_publ_flag
O1 S2 1.4506(16) . ?
S2 O1 1.4506(16) 2_656 ?
S2 C3 1.698(2) 2_656 ?
S2 C3 1.698(2) . ?
C3 C4 1.357(3) . ?
C3 H3A 0.9500 . ?
C4 N5 1.373(3) . ?
C4 C6 1.464(3) . ?
N5 C4 1.373(3) 2_656 ?
N5 H5A 0.8800 . ?
C6 C10 1.376(3) . ?
C6 N7 1.390(3) . ?
N7 C8 1.375(3) . ?
N7 H7A 0.8800 . ?
C8 C12 1.388(3) . ?
C8 C9 1.410(3) . ?
C9 C15 1.406(3) . ?
C9 C10 1.433(3) . ?
C10 C11 1.500(3) . ?
C11 H11A 0.9800 . ?
C11 H11B 0.9800 . ?
C11 H11C 0.9800 . ?
C12 C13 1.382(3) . ?
C12 H12A 0.9500 . ?
C13 C14 1.392(4) . ?
C13 H13A 0.9500 . ?
C14 C15 1.377(4) . ?
C14 H14A 0.9500 . ?
C15 H15A 0.9500 . ?

loop_
_geom_hbond_atom_site_label_D
_geom_hbond_atom_site_label_H
_geom_hbond_atom_site_label_A
_geom_hbond_distance_DH
_geom_hbond_distance_HA
_geom_hbond_distance_DA
_geom_hbond_angle_DHA
_geom_hbond_site_symmetry_A
N5 H5A O1 0.88 2.31 3.098(3) 148.8 2_666
N5 H5A O1 0.88 2.31 3.098(3) 148.8 1_565
N5 H5A S2 0.88 2.80 3.679(3) 180.0 1_565
N7 H7A O1 0.88 2.28 2.973(3) 135.2 6_566
N7 H7A O1 0.88 2.32 3.038(2) 139.5 2_666

loop_
_geom_torsion_atom_site_label_1
_geom_torsion_atom_site_label_2
_geom_torsion_atom_site_label_3
_geom_torsion_atom_site_label_4
_geom_torsion
_geom_torsion_site_symmetry_1
_geom_torsion_site_symmetry_2
_geom_torsion_site_symmetry_3
_geom_torsion_site_symmetry_4
_geom_torsion_publ_flag
O1 S2 C3 C4 119.4(2) 2_656 . . . ?
O1 S2 C3 C4 -116.8(2) . . . . ?
C3 S2 C3 C4 1.48(17) 2_656 . . . ?
S2 C3 C4 N5 -3.1(4) . . . . ?
S2 C3 C4 C6 176.96(16) . . . . ?
C3 C4 N5 C4 1.58(18) . . . 2_656 ?
C6 C4 N5 C4 -178.4(2) . . . 2_656 ?
C3 C4 C6 C10 -43.1(4) . . . . ?
N5 C4 C6 C10 136.9(2) . . . . ?
C3 C4 C6 N7 137.0(2) . . . . ?
N5 C4 C6 N7 -43.0(3) . . . . ?
C10 C6 N7 C8 1.2(3) . . . . ?
C4 C6 N7 C8 -178.9(2) . . . . ?
C6 N7 C8 C12 176.7(2) . . . . ?
C6 N7 C8 C9 -1.6(2) . . . . ?
N7 C8 C9 C15 -179.31(19) . . . . ?
C12 C8 C9 C15 2.3(3) . . . . ?
N7 C8 C9 C10 1.4(2) . . . . ?
C12 C8 C9 C10 -177.1(2) . . . . ?
N7 C6 C10 C9 -0.3(3) . . . . ?
C4 C6 C10 C9 179.8(2) . . . . ?
N7 C6 C10 C11 178.4(2) . . . . ?
C4 C6 C10 C11 -1.4(4) . . . . ?
C15 C9 C10 C6 -179.8(2) . . . . ?
C8 C9 C10 C6 -0.6(3) . . . . ?
C15 C9 C10 C11 1.4(4) . . . . ?
C8 C9 C10 C11 -179.4(2) . . . . ?
N7 C8 C12 C13 -179.8(2) . . . . ?
C9 C8 C12 C13 -1.8(3) . . . . ?
C8 C12 C13 C14 -0.2(4) . . . . ?
C12 C13 C14 C15 1.7(4) . . . . ?
C13 C14 C15 C9 -1.2(4) . . . . ?
C8 C9 C15 C14 -0.7(3) . . . . ?
C10 C9 C15 C14 178.4(2) . . . . ?
